data_4512059
loop_
_publ_author_name
'Park, In-Hyeok'
'Kim, Ja-Yeon'
'Kim, Kihwan'
'Lee, Shim Sung'

_publ_section_title
;
 Homonuclear and Heteronuclear Complexes of Calix[4]-bis-monothiacrown-5
 with Oligomer and Polymer Structures
;
_journal_issue 11
_journal_name_full 'Crystal Growth &amp; Design'
_journal_page_first 6012
_journal_paper_doi 10.1021/cg501194n
_journal_volume 14
_journal_year 2014
_chemical_formula_moiety 'C88 H104 Hg4 I8 O16 S4, C H2 Cl2'
_chemical_formula_sum 'C89 H106 Cl2 Hg4 I8 O16 S4'
_chemical_formula_weight 3448.44
_chemical_name_systematic
; 
 ? 
;
_space_group_IT_number 15
_symmetry_cell_setting monoclinic
_symmetry_space_group_name_Hall '-C 2yc'
_symmetry_space_group_name_H-M 'C 1 2/c 1'
_atom_sites_solution_hydrogens geom
_atom_sites_solution_primary direct
_atom_sites_solution_secondary difmap
_audit_creation_method SHELXL-97
_cell_angle_alpha 90.00
_cell_angle_beta 118.7420(10)
_cell_angle_gamma 90.00
_cell_formula_units_Z 4
_cell_length_a 33.2711(8)
_cell_length_b 10.8322(3)
_cell_length_c 33.0273(11)
_cell_measurement_reflns_used 9954
_cell_measurement_temperature 173(2)
_cell_measurement_theta_max 26.22
_cell_measurement_theta_min 2.23
_cell_volume 10436.5(5)
_computing_cell_refinement 'Bruker SAINT'
_computing_data_collection 'Bruker APEX2'
_computing_data_reduction 'Bruker SAINT'
_computing_molecular_graphics 'SHELXL-97 (Sheldrick, 2008)'
_computing_publication_material 'SHELXL-97 (Sheldrick, 2008)'
_computing_structure_refinement 'SHELXL-97 (Sheldrick, 2008)'
_computing_structure_solution 'SHELXS-97 (Sheldrick, 2008)'
_diffrn_ambient_temperature 173(2)
_diffrn_measured_fraction_theta_full 1.000
_diffrn_measured_fraction_theta_max 1.000
_diffrn_measurement_device_type 'Bruker APEX-II CCD'
_diffrn_measurement_method '\f and \w scans'
_diffrn_radiation_monochromator graphite
_diffrn_radiation_source 'fine-focus sealed tube'
_diffrn_radiation_type MoK\a
_diffrn_radiation_wavelength 0.71073
_diffrn_reflns_av_R_equivalents 0.1382
_diffrn_reflns_av_sigmaI/netI 0.0983
_diffrn_reflns_limit_h_max 40
_diffrn_reflns_limit_h_min -40
_diffrn_reflns_limit_k_max 13
_diffrn_reflns_limit_k_min -13
_diffrn_reflns_limit_l_max 38
_diffrn_reflns_limit_l_min -40
_diffrn_reflns_number 80522
_diffrn_reflns_theta_full 26.00
_diffrn_reflns_theta_max 26.00
_diffrn_reflns_theta_min 1.40
_exptl_absorpt_coefficient_mu 8.422
_exptl_absorpt_correction_T_max 0.6782
_exptl_absorpt_correction_T_min 0.3852
_exptl_absorpt_correction_type multi-scan
_exptl_absorpt_process_details SADABS
_exptl_crystal_colour colourless
_exptl_crystal_density_diffrn 2.195
_exptl_crystal_density_method 'not measured'
_exptl_crystal_description block
_exptl_crystal_F_000 6440
_exptl_crystal_size_max 0.14
_exptl_crystal_size_mid 0.14
_exptl_crystal_size_min 0.05
_refine_diff_density_max 4.567
_refine_diff_density_min -4.093
_refine_diff_density_rms 0.270
_refine_ls_extinction_method none
_refine_ls_goodness_of_fit_ref 1.024
_refine_ls_hydrogen_treatment constr
_refine_ls_matrix_type full
_refine_ls_number_parameters 567
_refine_ls_number_reflns 10267
_refine_ls_number_restraints 0
_refine_ls_restrained_S_all 1.024
_refine_ls_R_factor_all 0.0803
_refine_ls_R_factor_gt 0.0603
_refine_ls_shift/su_max 0.002
_refine_ls_shift/su_mean 0.000
_refine_ls_structure_factor_coef Fsqd
_refine_ls_weighting_details 'calc w=1/[\s^2^(Fo^2^)+(0.0660P)^2^+200.1413P] where P=(Fo^2^+2Fc^2^)/3'
_refine_ls_weighting_scheme calc
_refine_ls_wR_factor_gt 0.1569
_refine_ls_wR_factor_ref 0.1754
_reflns_number_gt 7823
_reflns_number_total 10267
_reflns_threshold_expression >2sigma(I)
_cod_data_source_file cg501194n_si_002.cif
_cod_data_source_block 1
_cod_depositor_comments
;
The following automatic conversions were performed:

'_symmetry_cell_setting' value 'Monoclinic' changed to 'monoclinic'
according to
/home/saulius/struct/COD-crude-data--automatic-downloads/rss-feeds/ACS/lib/dictionaries/cif_core.dic
dictionary named 'cif_core.dic' version 2.4.2 from 2011-04-26.

Automatic conversion script
Id: cif_fix_values 2281 2013-09-26 08:29:07Z andrius 

 Adding full bibliography for 4512059--4512065.cif.
;
_cod_original_sg_symbol_H-M C2/c
_cod_database_code 4512059

loop_
_symmetry_equiv_pos_as_xyz
'x, y, z'
'-x, y, -z+1/2'
'x+1/2, y+1/2, z'
'-x+1/2, y+1/2, -z+1/2'
'-x, -y, -z'
'x, -y, z-1/2'
'-x+1/2, -y+1/2, -z'
'x+1/2, -y+1/2, z-1/2'

loop_
_atom_site_label
_atom_site_type_symbol
_atom_site_fract_x
_atom_site_fract_y
_atom_site_fract_z
_atom_site_U_iso_or_equiv
_atom_site_adp_type
_atom_site_occupancy
_atom_site_symmetry_multiplicity
_atom_site_calc_flag
_atom_site_refinement_flags
_atom_site_disorder_assembly
_atom_site_disorder_group
Hg1 Hg 0.533732(17) 0.89793(5) 0.473962(17) 0.04620(16) Uani 1 1 d . . .
Hg2 Hg 0.929472(15) 0.15381(4) 0.718108(15) 0.03788(14) Uani 1 1 d . . .
I1 I 0.43208(2) 0.95909(6) 0.44527(3) 0.0385(2) Uani 1 1 d . . .
I2 I 0.54498(4) 1.01847(13) 0.40958(4) 0.0799(4) Uani 1 1 d . . .
I3 I 0.89242(3) 0.00004(7) 0.75281(3) 0.0440(2) Uani 1 1 d . . .
I4 I 0.96770(3) 0.13385(11) 0.66410(3) 0.0615(3) Uani 1 1 d . . .
S1 S 0.52007(10) 0.6824(3) 0.49781(11) 0.0415(7) Uani 1 1 d . A .
S2 S 0.94355(9) 0.3756(3) 0.75123(9) 0.0333(6) Uani 1 1 d . . .
O1 O 0.7136(2) 0.6995(7) 0.5636(3) 0.0378(18) Uani 1 1 d . A .
O2 O 0.6140(3) 0.7640(9) 0.5034(4) 0.073(3) Uani 1 1 d . . .
O3 O 0.5754(3) 0.5188(7) 0.5862(3) 0.0399(18) Uani 1 1 d . . .
O4 O 0.6636(2) 0.4112(6) 0.6218(2) 0.0292(16) Uani 1 1 d . . .
O5 O 0.7846(2) 0.6312(6) 0.7028(2) 0.0287(15) Uani 1 1 d . . .
O6 O 0.8691(3) 0.5333(8) 0.7710(3) 0.046(2) Uani 1 1 d . B .
O7 O 0.8537(2) 0.2760(7) 0.6600(2) 0.0324(16) Uani 1 1 d . . .
O8 O 0.7655(2) 0.3579(7) 0.5859(2) 0.0299(16) Uani 1 1 d . . .
C1 C 0.6953(4) 0.7965(13) 0.5293(5) 0.049(3) Uani 1 1 d . . .
H1A H 0.6905 0.7636 0.4994 0.059 Uiso 0.62(4) 1 calc PR A 1
H1B H 0.7180 0.8643 0.5385 0.059 Uiso 0.62(4) 1 calc PR A 1
H1C H 0.7131 0.8029 0.5126 0.059 Uiso 0.38(4) 1 d PR A 2
H1D H 0.6966 0.8769 0.5442 0.059 Uiso 0.38(4) 1 d PR A 2
C2 C 0.6505(5) 0.8477(15) 0.5233(7) 0.028(5) Uani 0.62(4) 1 d P A 1
H2A H 0.6546 0.8731 0.5539 0.034 Uiso 0.62(4) 1 calc PR A 1
H2B H 0.6425 0.9223 0.5036 0.034 Uiso 0.62(4) 1 calc PR A 1
C2' C 0.6441(16) 0.758(6) 0.4950(17) 0.10(3) Uani 0.38(4) 1 d P A 2
H2C H 0.6346 0.8066 0.4665 0.116 Uiso 0.38(4) 1 calc PR A 2
H2D H 0.6453 0.6705 0.4866 0.116 Uiso 0.38(4) 1 calc PR A 2
C3 C 0.6142(4) 0.6542(11) 0.5279(5) 0.043(3) Uani 1 1 d . A .
H3A H 0.6197 0.6747 0.5593 0.052 Uiso 1 1 calc R . .
H3B H 0.6385 0.5968 0.5304 0.052 Uiso 1 1 calc R . .
C4 C 0.5668(4) 0.5962(11) 0.4994(4) 0.041(3) Uani 1 1 d . . .
H4A H 0.5671 0.5132 0.5120 0.049 Uiso 1 1 calc R A .
H4B H 0.5612 0.5852 0.4673 0.049 Uiso 1 1 calc R . .
C5 C 0.5356(4) 0.7054(10) 0.5578(4) 0.041(3) Uani 1 1 d . . .
H5A H 0.5653 0.7498 0.5731 0.049 Uiso 1 1 calc R A .
H5B H 0.5123 0.7594 0.5592 0.049 Uiso 1 1 calc R . .
C6 C 0.5398(4) 0.5907(10) 0.5846(4) 0.042(3) Uani 1 1 d . A .
H6A H 0.5464 0.6124 0.6164 0.050 Uiso 1 1 calc R . .
H6B H 0.5107 0.5437 0.5697 0.050 Uiso 1 1 calc R . .
C7 C 0.5877(4) 0.4131(10) 0.6149(4) 0.036(2) Uani 1 1 d . . .
H7A H 0.5603 0.3615 0.6067 0.043 Uiso 1 1 calc R . .
H7B H 0.6008 0.4382 0.6476 0.043 Uiso 1 1 calc R . .
C8 C 0.6224(4) 0.3413(9) 0.6081(4) 0.035(2) Uani 1 1 d . . .
H8A H 0.6299 0.2644 0.6266 0.042 Uiso 1 1 calc R . .
H8B H 0.6093 0.3180 0.5752 0.042 Uiso 1 1 calc R . .
C9 C 0.7040(3) 0.3527(9) 0.6513(3) 0.025(2) Uani 1 1 d . . .
C10 C 0.7292(3) 0.4009(8) 0.6954(3) 0.022(2) Uani 1 1 d . . .
C11 C 0.7699(4) 0.3408(9) 0.7266(3) 0.027(2) Uani 1 1 d . . .
H11A H 0.7872 0.3717 0.7571 0.032 Uiso 1 1 calc R . .
C12 C 0.7849(4) 0.2371(9) 0.7133(3) 0.029(2) Uani 1 1 d . . .
H12A H 0.8123 0.1967 0.7347 0.035 Uiso 1 1 calc R . .
C13 C 0.7598(4) 0.1929(9) 0.6689(4) 0.030(2) Uani 1 1 d . . .
H13A H 0.7702 0.1216 0.6600 0.036 Uiso 1 1 calc R . .
C14 C 0.7196(3) 0.2505(8) 0.6369(3) 0.025(2) Uani 1 1 d . . .
C15 C 0.6947(4) 0.1998(9) 0.5879(4) 0.031(2) Uani 1 1 d . . .
H15A H 0.7129 0.1301 0.5857 0.037 Uiso 1 1 calc R . .
H15B H 0.6648 0.1663 0.5823 0.037 Uiso 1 1 calc R . .
C16 C 0.6861(4) 0.2908(10) 0.5495(3) 0.032(2) Uani 1 1 d . . .
C17 C 0.7201(4) 0.3674(10) 0.5501(3) 0.031(2) Uani 1 1 d . . .
C18 C 0.7113(4) 0.4538(12) 0.5161(3) 0.036(3) Uani 1 1 d . . .
C19 C 0.6672(4) 0.4578(13) 0.4786(4) 0.045(3) Uani 1 1 d . . .
H19A H 0.6600 0.5158 0.4545 0.054 Uiso 1 1 calc R . .
C20 C 0.6340(4) 0.3778(12) 0.4764(4) 0.042(3) Uani 1 1 d . . .
H20A H 0.6044 0.3787 0.4500 0.050 Uiso 1 1 calc R . .
C21 C 0.6429(4) 0.2980(11) 0.5111(4) 0.037(3) Uani 1 1 d . . .
H21A H 0.6191 0.2457 0.5093 0.044 Uiso 1 1 calc R . .
C22 C 0.7480(4) 0.5383(13) 0.5175(4) 0.043(3) Uani 1 1 d . . .
H22A H 0.7327 0.5987 0.4921 0.051 Uiso 1 1 calc R . .
H22B H 0.7684 0.4876 0.5101 0.051 Uiso 1 1 calc R . .
C23 C 0.7783(4) 0.6105(11) 0.5607(4) 0.036(3) Uani 1 1 d . A .
C24 C 0.8257(4) 0.6075(11) 0.5788(4) 0.038(3) Uani 1 1 d . . .
H24A H 0.8384 0.5552 0.5647 0.046 Uiso 1 1 calc R . .
C25 C 0.8550(4) 0.6776(12) 0.6163(4) 0.043(3) Uani 1 1 d . . .
H25A H 0.8871 0.6767 0.6273 0.051 Uiso 1 1 calc R . .
C26 C 0.8359(4) 0.7497(12) 0.6376(4) 0.045(3) Uani 1 1 d . . .
H26A H 0.8559 0.7956 0.6643 0.054 Uiso 1 1 calc R . .
C27 C 0.7881(4) 0.7576(10) 0.6210(4) 0.035(3) Uani 1 1 d . A .
C28 C 0.7704(5) 0.8447(10) 0.6447(5) 0.045(3) Uani 1 1 d . A .
H28A H 0.7573 0.9180 0.6247 0.053 Uiso 1 1 calc R . .
H28B H 0.7968 0.8732 0.6738 0.053 Uiso 1 1 calc R . .
C29 C 0.7347(4) 0.7933(9) 0.6559(4) 0.037(3) Uani 1 1 d . . .
C30 C 0.7412(4) 0.6837(9) 0.6808(3) 0.027(2) Uani 1 1 d . B .
C31 C 0.7060(3) 0.6292(8) 0.6858(3) 0.023(2) Uani 1 1 d . . .
C32 C 0.6640(4) 0.6895(10) 0.6673(3) 0.030(2) Uani 1 1 d . B .
H32A H 0.6390 0.6518 0.6689 0.036 Uiso 1 1 calc R . .
C33 C 0.6582(4) 0.8043(11) 0.6467(4) 0.036(3) Uani 1 1 d . . .
H33A H 0.6305 0.8484 0.6372 0.044 Uiso 1 1 calc R B .
C34 C 0.6921(4) 0.8544(10) 0.6398(4) 0.040(3) Uani 1 1 d . B .
H34A H 0.6871 0.9311 0.6241 0.048 Uiso 1 1 calc R . .
C35 C 0.8195(12) 0.708(3) 0.7346(13) 0.047(9) Uiso 0.48(6) 1 d P B 1
H35A H 0.8056 0.7707 0.7459 0.057 Uiso 0.48(6) 1 calc PR B 1
H35B H 0.8336 0.7522 0.7183 0.057 Uiso 0.48(6) 1 calc PR B 1
C35' C 0.8107(8) 0.677(3) 0.7502(10) 0.034(9) Uani 0.52(6) 1 d P B 2
H35C H 0.8085 0.7680 0.7495 0.041 Uiso 0.52(6) 1 calc PR B 2
H35D H 0.7957 0.6461 0.7679 0.041 Uiso 0.52(6) 1 calc PR B 2
C36 C 0.8545(6) 0.6464(15) 0.7731(5) 0.089(7) Uani 1 1 d . . .
H36A H 0.8818 0.7009 0.7854 0.107 Uiso 0.48(6) 1 calc PR B 1
H36B H 0.8445 0.6437 0.7969 0.107 Uiso 0.48(6) 1 calc PR B 1
H36C H 0.8705 0.7040 0.7623 0.107 Uiso 0.52(6) 1 d PR B 2
H36D H 0.8657 0.6651 0.8061 0.107 Uiso 0.52(6) 1 d PR B 2
C37 C 0.9128(4) 0.4974(12) 0.8062(4) 0.043(3) Uani 1 1 d . . .
H37A H 0.9129 0.4914 0.8362 0.052 Uiso 1 1 calc R B .
H37B H 0.9363 0.5580 0.8092 0.052 Uiso 1 1 calc R . .
C38 C 0.9224(4) 0.3695(10) 0.7916(4) 0.040(3) Uani 1 1 d . B .
H38A H 0.8937 0.3208 0.7779 0.048 Uiso 1 1 calc R . .
H38B H 0.9450 0.3253 0.8195 0.048 Uiso 1 1 calc R . .
C39 C 0.8991(4) 0.4545(11) 0.7008(4) 0.035(2) Uani 1 1 d . . .
H39A H 0.8959 0.5395 0.7100 0.042 Uiso 1 1 calc R . .
H39B H 0.9093 0.4611 0.6773 0.042 Uiso 1 1 calc R . .
C40 C 0.8533(3) 0.3945(10) 0.6794(4) 0.030(2) Uani 1 1 d . . .
H40A H 0.8433 0.3844 0.7030 0.036 Uiso 1 1 calc R . .
H40B H 0.8309 0.4487 0.6547 0.036 Uiso 1 1 calc R . .
C41 C 0.8421(4) 0.2809(12) 0.6126(4) 0.042(3) Uani 1 1 d . . .
H41A H 0.8600 0.2176 0.6065 0.050 Uiso 1 1 calc R . .
H41B H 0.8508 0.3628 0.6058 0.050 Uiso 1 1 calc R . .
C42 C 0.7916(4) 0.2593(12) 0.5807(4) 0.041(3) Uani 1 1 d . . .
H42A H 0.7855 0.2558 0.5483 0.049 Uiso 1 1 calc R . .
H42B H 0.7823 0.1795 0.5882 0.049 Uiso 1 1 calc R . .
C43 C 0.7130(4) 0.5103(9) 0.7120(3) 0.027(2) Uani 1 1 d . B .
H43A H 0.6836 0.4878 0.7109 0.032 Uiso 1 1 calc R . .
H43B H 0.7356 0.5255 0.7448 0.032 Uiso 1 1 calc R . .
C44 C 0.7609(4) 0.6888(11) 0.5824(4) 0.036(3) Uani 1 1 d . . .
C45 C 1.0000 0.7967(11) 0.7500 0.35(6) Uani 1 2 d S . .
H45A H 1.0266 0.8508 0.7575 0.420 Uiso 0.50 1 calc PR . .
H45B H 0.9734 0.8508 0.7425 0.420 Uiso 0.50 1 calc PR . .
Cl1 Cl 0.9888 0.7127(11) 0.7016 0.293(8) Uani 1 1 d R . .

loop_
_atom_site_aniso_label
_atom_site_aniso_U_11
_atom_site_aniso_U_22
_atom_site_aniso_U_33
_atom_site_aniso_U_23
_atom_site_aniso_U_13
_atom_site_aniso_U_12
Hg1 0.0408(3) 0.0466(3) 0.0504(3) 0.0024(2) 0.0213(2) 0.0061(2)
Hg2 0.0305(3) 0.0443(3) 0.0418(3) 0.00428(19) 0.0198(2) 0.00497(19)
I1 0.0231(4) 0.0294(4) 0.0528(5) -0.0009(3) 0.0102(3) -0.0004(3)
I2 0.0576(7) 0.1234(10) 0.0637(7) 0.0336(6) 0.0330(5) 0.0212(6)
I3 0.0395(5) 0.0398(4) 0.0560(5) 0.0016(3) 0.0257(4) -0.0051(3)
I4 0.0312(5) 0.1170(8) 0.0383(5) -0.0054(5) 0.0183(4) 0.0054(5)
S1 0.0231(14) 0.0378(15) 0.0501(17) -0.0094(13) 0.0067(13) 0.0029(12)
S2 0.0235(13) 0.0414(15) 0.0322(14) -0.0005(11) 0.0112(11) -0.0039(11)
O1 0.024(4) 0.048(5) 0.047(5) 0.020(4) 0.021(4) 0.006(3)
O2 0.036(5) 0.041(5) 0.131(10) 0.010(6) 0.032(6) -0.002(4)
O3 0.030(4) 0.036(4) 0.053(5) 0.003(4) 0.019(4) 0.007(3)
O4 0.025(4) 0.017(3) 0.034(4) 0.004(3) 0.004(3) 0.004(3)
O5 0.027(4) 0.019(3) 0.040(4) -0.004(3) 0.016(3) 0.004(3)
O6 0.033(5) 0.054(5) 0.040(5) -0.010(4) 0.008(4) 0.011(4)
O7 0.029(4) 0.038(4) 0.028(4) -0.001(3) 0.011(3) 0.005(3)
O8 0.021(4) 0.042(4) 0.020(3) -0.003(3) 0.004(3) 0.004(3)
C1 0.028(6) 0.066(8) 0.059(8) 0.034(7) 0.025(6) 0.013(6)
C2 0.012(9) 0.024(9) 0.042(11) 0.011(8) 0.007(8) 0.011(6)
C2' 0.06(3) 0.13(5) 0.06(3) 0.05(3) -0.01(2) -0.02(3)
C3 0.030(6) 0.040(7) 0.059(8) -0.008(6) 0.021(6) 0.002(5)
C4 0.031(6) 0.037(6) 0.051(7) -0.006(5) 0.016(6) 0.007(5)
C5 0.029(6) 0.034(6) 0.055(7) -0.011(5) 0.016(6) -0.003(5)
C6 0.024(6) 0.036(6) 0.054(7) -0.010(5) 0.010(5) 0.000(5)
C7 0.030(6) 0.035(6) 0.040(6) -0.009(5) 0.014(5) -0.001(5)
C8 0.030(6) 0.027(5) 0.045(6) 0.001(5) 0.015(5) -0.006(5)
C9 0.027(5) 0.025(5) 0.024(5) 0.007(4) 0.013(4) -0.002(4)
C10 0.027(5) 0.021(5) 0.021(5) 0.003(4) 0.014(4) -0.001(4)
C11 0.030(6) 0.030(5) 0.022(5) 0.002(4) 0.015(4) -0.004(4)
C12 0.028(6) 0.026(5) 0.028(5) 0.009(4) 0.010(5) 0.002(4)
C13 0.030(6) 0.021(5) 0.043(6) 0.007(4) 0.021(5) 0.004(4)
C14 0.032(6) 0.015(4) 0.029(5) -0.001(4) 0.016(5) -0.002(4)
C15 0.032(6) 0.022(5) 0.040(6) -0.009(4) 0.018(5) -0.001(4)
C16 0.031(6) 0.039(6) 0.025(5) -0.017(4) 0.012(5) -0.004(5)
C17 0.033(6) 0.040(6) 0.020(5) -0.010(4) 0.013(5) 0.006(5)
C18 0.025(6) 0.065(8) 0.022(5) -0.001(5) 0.014(5) 0.006(5)
C19 0.040(7) 0.080(9) 0.017(5) 0.000(5) 0.016(5) 0.006(6)
C20 0.014(5) 0.075(9) 0.025(6) -0.011(5) 0.001(4) 0.006(5)
C21 0.027(6) 0.051(7) 0.029(6) -0.013(5) 0.010(5) -0.003(5)
C22 0.029(6) 0.076(9) 0.024(6) 0.013(5) 0.013(5) 0.009(6)
C23 0.030(6) 0.052(7) 0.033(6) 0.021(5) 0.021(5) 0.010(5)
C24 0.024(6) 0.057(7) 0.040(6) 0.012(5) 0.021(5) 0.005(5)
C25 0.023(6) 0.060(8) 0.043(7) 0.015(6) 0.015(5) -0.001(5)
C26 0.033(6) 0.047(7) 0.051(7) 0.012(6) 0.017(6) 0.001(5)
C27 0.026(6) 0.029(5) 0.052(7) 0.019(5) 0.021(5) 0.001(4)
C28 0.053(8) 0.022(5) 0.077(9) 0.008(5) 0.045(7) 0.000(5)
C29 0.043(7) 0.022(5) 0.049(7) 0.000(5) 0.024(6) -0.005(5)
C30 0.029(6) 0.023(5) 0.027(5) -0.006(4) 0.011(4) 0.004(4)
C31 0.027(5) 0.019(4) 0.025(5) -0.005(4) 0.014(4) 0.002(4)
C32 0.028(6) 0.037(6) 0.021(5) -0.006(4) 0.009(4) 0.000(5)
C33 0.026(6) 0.042(6) 0.041(6) 0.002(5) 0.015(5) 0.011(5)
C34 0.034(6) 0.036(6) 0.052(7) 0.013(5) 0.022(6) 0.013(5)
C35' 0.031(13) 0.031(13) 0.037(15) -0.018(10) 0.014(11) 0.007(10)
C36 0.085(13) 0.062(10) 0.053(9) -0.026(7) -0.021(8) 0.028(9)
C37 0.044(7) 0.058(8) 0.021(5) -0.002(5) 0.010(5) 0.012(6)
C38 0.040(7) 0.040(6) 0.033(6) 0.007(5) 0.013(5) 0.002(5)
C39 0.042(7) 0.043(6) 0.025(5) -0.001(4) 0.020(5) 0.006(5)
C40 0.017(5) 0.039(6) 0.028(5) -0.003(4) 0.007(4) 0.003(4)
C41 0.034(6) 0.065(8) 0.028(6) -0.005(5) 0.017(5) 0.009(6)
C42 0.028(6) 0.059(7) 0.027(6) -0.007(5) 0.005(5) 0.013(5)
C43 0.036(6) 0.027(5) 0.021(5) -0.001(4) 0.017(5) 0.005(4)
C44 0.026(6) 0.052(7) 0.039(6) 0.019(5) 0.022(5) 0.002(5)
C45 0.68(19) 0.20(6) 0.23(7) 0.000 0.27(11) 0.000
Cl1 0.186(11) 0.240(13) 0.41(2) -0.169(14) 0.105(13) -0.050(10)

loop_
_atom_type_symbol
_atom_type_description
_atom_type_scat_dispersion_real
_atom_type_scat_dispersion_imag
_atom_type_scat_source
C C 0.0033 0.0016 'International Tables Vol C Tables 4.2.6.8 and 6.1.1.4'
H H 0.0000 0.0000 'International Tables Vol C Tables 4.2.6.8 and 6.1.1.4'
O O 0.0106 0.0060 'International Tables Vol C Tables 4.2.6.8 and 6.1.1.4'
S S 0.1246 0.1234 'International Tables Vol C Tables 4.2.6.8 and 6.1.1.4'
I I -0.4742 1.8119 'International Tables Vol C Tables 4.2.6.8 and 6.1.1.4'
Hg Hg -2.3894 9.2266 'International Tables Vol C Tables 4.2.6.8 and 6.1.1.4'
Cl Cl 0.1484 0.1585 'International Tables Vol C Tables 4.2.6.8 and 6.1.1.4'

loop_
_geom_angle_atom_site_label_1
_geom_angle_atom_site_label_2
_geom_angle_atom_site_label_3
_geom_angle
_geom_angle_site_symmetry_1
_geom_angle_site_symmetry_3
S1 Hg1 I2 143.15(8) . .
S1 Hg1 I1 105.08(7) . 5_676
I2 Hg1 I1 109.80(4) . 5_676
S1 Hg1 I1 87.73(7) . .
I2 Hg1 I1 101.61(3) . .
I1 Hg1 I1 93.23(2) 5_676 .
S2 Hg2 I3 115.45(6) . .
S2 Hg2 I4 108.20(7) . .
I3 Hg2 I4 135.73(4) . .
Hg1 I1 Hg1 86.77(2) 5_676 .
C4 S1 C5 104.6(6) . .
C4 S1 Hg1 101.7(4) . .
C5 S1 Hg1 102.2(4) . .
C38 S2 C39 105.1(5) . .
C38 S2 Hg2 103.0(4) . .
C39 S2 Hg2 98.5(4) . .
C44 O1 C1 111.7(8) . .
C2' O2 C2 60(3) . .
C2' O2 C3 108(3) . .
C2 O2 C3 120.2(11) . .
C6 O3 C7 116.4(9) . .
C9 O4 C8 115.9(7) . .
C30 O5 C35 115.3(14) . .
C30 O5 C35' 110.8(10) . .
C35 O5 C35' 31.6(13) . .
C36 O6 C37 117.8(10) . .
C41 O7 C40 113.6(8) . .
C17 O8 C42 114.8(7) . .
O1 C1 C2 112.8(10) . .
O1 C1 C2' 105.7(19) . .
C2 C1 C2' 49(3) . .
O2 C2 C1 113.7(14) . .
O2 C2' C1 125(5) . .
O2 C3 C4 105.6(10) . .
C3 C4 S1 115.3(8) . .
C6 C5 S1 115.6(8) . .
O3 C6 C5 108.8(10) . .
O3 C7 C8 108.5(9) . .
O4 C8 C7 111.6(8) . .
O4 C9 C10 117.5(9) . .
O4 C9 C14 121.2(9) . .
C10 C9 C14 121.2(9) . .
C9 C10 C11 118.6(9) . .
C9 C10 C43 122.4(9) . .
C11 C10 C43 118.9(8) . .
C12 C11 C10 120.7(9) . .
C13 C12 C11 119.6(9) . .
C12 C13 C14 121.4(9) . .
C13 C14 C9 118.4(9) . .
C13 C14 C15 118.6(9) . .
C9 C14 C15 123.0(9) . .
C16 C15 C14 116.1(8) . .
C21 C16 C17 117.2(10) . .
C21 C16 C15 119.7(10) . .
C17 C16 C15 123.2(9) . .
C18 C17 C16 122.5(10) . .
C18 C17 O8 117.2(10) . .
C16 C17 O8 120.3(9) . .
C17 C18 C19 117.8(11) . .
C17 C18 C22 122.2(10) . .
C19 C18 C22 120.0(10) . .
C20 C19 C18 120.2(11) . .
C21 C20 C19 120.9(10) . .
C20 C21 C16 121.3(11) . .
C18 C22 C23 120.4(9) . .
C24 C23 C44 117.1(11) . .
C24 C23 C22 119.7(10) . .
C44 C23 C22 123.0(10) . .
C25 C24 C23 122.5(11) . .
C24 C25 C26 117.9(11) . .
C25 C26 C27 122.6(12) . .
C44 C27 C26 116.2(11) . .
C44 C27 C28 124.9(10) . .
C26 C27 C28 118.8(11) . .
C27 C28 C29 116.3(9) . .
C30 C29 C34 117.5(10) . .
C30 C29 C28 122.6(10) . .
C34 C29 C28 119.9(10) . .
O5 C30 C31 119.1(9) . .
O5 C30 C29 118.9(9) . .
C31 C30 C29 121.9(10) . .
C30 C31 C32 118.3(9) . .
C30 C31 C43 121.8(9) . .
C32 C31 C43 119.9(9) . .
C33 C32 C31 120.6(10) . .
C34 C33 C32 120.6(10) . .
C33 C34 C29 120.6(10) . .
O5 C35 C36 115(2) . .
C36 C35' O5 116.8(18) . .
C35' C36 O6 121.9(16) . .
C35' C36 C35 33.1(13) . .
O6 C36 C35 123.4(17) . .
O6 C37 C38 105.9(9) . .
C37 C38 S2 114.5(8) . .
C40 C39 S2 115.3(8) . .
O7 C40 C39 112.2(8) . .
O7 C41 C42 112.4(9) . .
O8 C42 C41 109.6(9) . .
C31 C43 C10 116.4(7) . .
C27 C44 O1 117.8(10) . .
C27 C44 C23 123.6(10) . .
O1 C44 C23 118.6(11) . .
Cl1 C45 Cl1 115.9 2_756 .

loop_
_geom_bond_atom_site_label_1
_geom_bond_atom_site_label_2
_geom_bond_distance
_geom_bond_site_symmetry_2
Hg1 S1 2.574(3) .
Hg1 I2 2.6706(11) .
Hg1 I1 2.8091(9) 5_676
Hg1 I1 3.1132(9) .
Hg2 S2 2.588(3) .
Hg2 I3 2.6394(9) .
Hg2 I4 2.6511(9) .
I1 Hg1 2.8091(9) 5_676
S1 C4 1.793(11) .
S1 C5 1.808(12) .
S2 C38 1.782(12) .
S2 C39 1.822(11) .
O1 C44 1.392(13) .
O1 C1 1.447(13) .
O2 C2' 1.16(6) .
O2 C2 1.40(2) .
O2 C3 1.436(16) .
O3 C6 1.397(13) .
O3 C7 1.414(13) .
O4 C9 1.377(12) .
O4 C8 1.437(12) .
O5 C30 1.388(12) .
O5 C35 1.41(3) .
O5 C35' 1.46(2) .
O6 C36 1.333(16) .
O6 C37 1.410(14) .
O7 C41 1.425(12) .
O7 C40 1.436(12) .
O8 C17 1.404(12) .
O8 C42 1.438(13) .
C1 C2 1.510(18) .
C1 C2' 1.58(5) .
C3 C4 1.530(17) .
C5 C6 1.494(17) .
C7 C8 1.494(15) .
C9 C10 1.386(13) .
C9 C14 1.399(13) .
C10 C11 1.405(14) .
C10 C43 1.512(13) .
C11 C12 1.382(14) .
C12 C13 1.378(15) .
C13 C14 1.392(14) .
C14 C15 1.524(14) .
C15 C16 1.519(15) .
C16 C21 1.389(15) .
C16 C17 1.395(15) .
C17 C18 1.382(15) .
C18 C19 1.393(16) .
C18 C22 1.509(17) .
C19 C20 1.378(18) .
C20 C21 1.352(17) .
C22 C23 1.509(17) .
C23 C24 1.394(15) .
C23 C44 1.402(16) .
C24 C25 1.378(17) .
C25 C26 1.390(18) .
C26 C27 1.417(15) .
C27 C44 1.375(17) .
C27 C28 1.511(16) .
C28 C29 1.512(15) .
C29 C30 1.399(14) .
C29 C34 1.415(16) .
C30 C31 1.390(14) .
C31 C32 1.391(14) .
C31 C43 1.506(13) .
C32 C33 1.386(15) .
C33 C34 1.364(16) .
C35 C36 1.41(3) .
C35' C36 1.32(3) .
C37 C38 1.551(16) .
C39 C40 1.485(15) .
C41 C42 1.513(16) .
C45 Cl1 1.7170 2_756
C45 Cl1 1.7171 .
